data_2014101
loop_
_publ_author_name
'Schwendtner, Karolina'
'Kolitsch, Uwe'

_publ_section_title
;
 Alkali scandium arsenates. I. The framework structures of
 KSc(HAsO~4~)~2~ and RbScAs~2~O~7~
;
_journal_issue 9
_journal_name_full 'Acta Crystallographica Section C'
_journal_page_first i79
_journal_page_last i83
_journal_paper_doi 10.1107/S0108270104015938
_journal_volume 60
_journal_year 2004
_chemical_formula_iupac 'Rb1 Sc1 (As2 O7)'
_chemical_formula_structural 'Rb1 Sc1 (As2 O7)'
_chemical_formula_sum 'As2 O7 Rb Sc'
_chemical_formula_weight 392.27
_chemical_name_common 'rubidium scandium diarsenate'
_chemical_name_systematic ' rubidium scandium diarsenate(V)'
_space_group_IT_number 14
_symmetry_cell_setting monoclinic
_symmetry_space_group_name_Hall '-P 2ybc'
_symmetry_space_group_name_H-M 'P 1 21/c 1'
_atom_sites_solution_hydrogens none
_atom_sites_solution_primary direct
_atom_sites_solution_secondary difmap
_cell_angle_alpha 90.00
_cell_angle_beta 106.45(3)
_cell_angle_gamma 90.00
_cell_formula_units_Z 4
_cell_length_a 7.837(2)
_cell_length_b 10.625(2)
_cell_length_c 8.778(2)
_cell_measurement_reflns_used 2668
_cell_measurement_temperature 293(2)
_cell_measurement_theta_max 32.577
_cell_measurement_theta_min 2.037
_cell_volume 701.0(3)
_computing_cell_refinement 'HKL SCALEPACK (Otwinowski & Minor 1997)'
_computing_data_collection 'COLLECT (Nonius, 2003)'
_computing_data_reduction 'HKL DENZO (Otwinowski & Minor, 1997) and SCALEPACK'
_computing_molecular_graphics 'Diamond (Pennington, 1999) and ORTEP-3 for Windows (Farrugia, 1997)'
_computing_publication_material SHELXL97
_computing_structure_refinement 'SHELXL97 (Sheldrick, 1997)'
_computing_structure_solution 'SHELXS97 (Sheldrick, 1997)'
_diffrn_ambient_temperature 293(2)
_diffrn_measured_fraction_theta_full 0.999
_diffrn_measured_fraction_theta_max 0.999
_diffrn_measurement_device_type 'Nonius KappaCCD'
_diffrn_measurement_method '\y and \w scans'
_diffrn_radiation_monochromator graphite
_diffrn_radiation_source 'fine-focus sealed tube'
_diffrn_radiation_type MoK\a
_diffrn_radiation_wavelength 0.71073
_diffrn_reflns_av_R_equivalents 0.0185
_diffrn_reflns_av_sigmaI/netI 0.0262
_diffrn_reflns_limit_h_max 11
_diffrn_reflns_limit_h_min -11
_diffrn_reflns_limit_k_max 16
_diffrn_reflns_limit_k_min -16
_diffrn_reflns_limit_l_max 13
_diffrn_reflns_limit_l_min -13
_diffrn_reflns_number 4967
_diffrn_reflns_theta_full 32.58
_diffrn_reflns_theta_max 32.58
_diffrn_reflns_theta_min 2.71
_diffrn_standards_decay_% 0
_diffrn_standards_interval_time 0
_diffrn_standards_number 0
_exptl_absorpt_coefficient_mu 17.305
_exptl_absorpt_correction_T_max 0.4783
_exptl_absorpt_correction_T_min 0.3382
_exptl_absorpt_correction_type multi-scan
_exptl_absorpt_process_details '(HKL SCALEPACK; Otwinowski & Minor, 1997)'
_exptl_crystal_colour colorless
_exptl_crystal_density_diffrn 3.717
_exptl_crystal_density_method 'not measured'
_exptl_crystal_description 'irregular fragment'
_exptl_crystal_F_000 720
_exptl_crystal_size_max 0.08
_exptl_crystal_size_mid 0.07
_exptl_crystal_size_min 0.05
_refine_diff_density_max 0.834
_refine_diff_density_min -1.065
_refine_ls_extinction_coef 0.0018(3)
_refine_ls_extinction_expression Fc^*^=kFc[1+0.001xFc^2^\l^3^/sin(2\q)]^-1/4^
_refine_ls_extinction_method SHELXL97
_refine_ls_goodness_of_fit_ref 1.049
_refine_ls_hydrogen_treatment none
_refine_ls_matrix_type full
_refine_ls_number_parameters 101
_refine_ls_number_reflns 2544
_refine_ls_number_restraints 0
_refine_ls_restrained_S_all 1.049
_refine_ls_R_factor_all 0.0326
_refine_ls_R_factor_gt 0.0232
_refine_ls_shift/su_max 0.001
_refine_ls_shift/su_mean 0.000
_refine_ls_structure_factor_coef Fsqd
_refine_ls_weighting_details 'calc w=1/[\s^2^(Fo^2^)+(0.025P)^2^+0.77P] where P=(Fo^2^+2Fc^2^)/3'
_refine_ls_weighting_scheme calc
_refine_ls_wR_factor_gt 0.0515
_refine_ls_wR_factor_ref 0.0540
_reflns_number_gt 2152
_reflns_number_total 2544
_reflns_threshold_expression I>2\s(I)
_cod_data_source_file bc1052.cif
_cod_data_source_block II
_cod_original_sg_symbol_H-M 'P 21/c'
_cod_original_formula_sum 'As2 O7 Rb1 Sc1'
_cod_database_code 2014101
_cod_database_fobs_code 2014101

loop_
_symmetry_equiv_pos_as_xyz
'x, y, z'
'-x, y+1/2, -z+1/2'
'-x, -y, -z'
'x, -y-1/2, z-1/2'

loop_
_atom_site_label
_atom_site_fract_x
_atom_site_fract_y
_atom_site_fract_z
_atom_site_U_iso_or_equiv
_atom_site_adp_type
_atom_site_calc_flag
_atom_site_refinement_flags
_atom_site_occupancy
_atom_site_disorder_assembly
_atom_site_disorder_group
_atom_site_type_symbol
Rb 1.17271(4) -0.81924(3) 0.54990(3) 0.02304(8) Uani d . 1 . . Rb
Sc 0.76450(6) -0.90057(4) 0.73549(5) 0.00887(9) Uani d . 1 . . Sc
As1 0.86172(3) -0.59177(2) 0.66540(3) 0.00962(6) Uani d . 1 . . As
As2 0.55731(3) -0.86218(2) 0.30910(3) 0.00987(6) Uani d . 1 . . As
O1 0.8511(3) -0.9130(2) 0.9766(2) 0.0267(5) Uani d . 1 . . O
O2 0.6896(3) -0.8913(2) 0.4886(2) 0.0237(4) Uani d . 1 . . O
O3 1.0006(2) -0.98728(17) 0.7226(2) 0.0130(3) Uani d . 1 . . O
O4 0.9129(2) -0.73440(17) 0.7448(2) 0.0166(4) Uani d . 1 . . O
O5 0.6468(2) -1.08019(18) 0.7217(3) 0.0194(4) Uani d . 1 . . O
O6 0.5475(2) -0.78716(17) 0.7490(2) 0.0157(4) Uani d . 1 . . O
O7 0.6502(2) -0.94860(18) 0.1815(2) 0.0153(4) Uani d . 1 . . O

loop_
_atom_site_aniso_label
_atom_site_aniso_U_11
_atom_site_aniso_U_22
_atom_site_aniso_U_33
_atom_site_aniso_U_12
_atom_site_aniso_U_13
_atom_site_aniso_U_23
Rb 0.02177(13) 0.02729(15) 0.01936(13) -0.00168(11) 0.00468(10) -0.00039(10)
Sc 0.00931(18) 0.00754(18) 0.01006(19) 0.00035(15) 0.00327(14) -0.00012(15)
As1 0.01055(11) 0.00993(12) 0.00902(11) -0.00214(8) 0.00382(8) -0.00056(8)
As2 0.00996(11) 0.00884(11) 0.01139(11) -0.00061(8) 0.00398(8) 0.00050(8)
O1 0.0288(11) 0.0441(14) 0.0080(8) 0.0154(10) 0.0067(7) 0.0026(8)
O2 0.0298(10) 0.0292(11) 0.0091(8) 0.0020(9) 0.0006(7) 0.0044(8)
O3 0.0131(8) 0.0123(8) 0.0144(8) 0.0047(7) 0.0051(6) 0.0041(6)
O4 0.0137(8) 0.0089(8) 0.0258(10) -0.0004(7) 0.0035(7) 0.0010(7)
O5 0.0130(8) 0.0123(9) 0.0355(11) -0.0033(7) 0.0113(8) 0.0004(8)
O6 0.0133(8) 0.0089(8) 0.0257(10) 0.0000(7) 0.0069(7) -0.0042(7)
O7 0.0114(8) 0.0166(9) 0.0199(9) -0.0033(7) 0.0080(7) -0.0070(7)

loop_
_atom_type_symbol
_atom_type_description
_atom_type_scat_dispersion_real
_atom_type_scat_dispersion_imag
_atom_type_scat_source
O O 0.0106 0.0060 'International Tables Vol C Tables 4.2.6.8 and 6.1.1.4'
Sc Sc 0.2519 0.3716 'International Tables Vol C Tables 4.2.6.8 and 6.1.1.4'
As As 0.0499 2.0058 'International Tables Vol C Tables 4.2.6.8 and 6.1.1.4'
Rb Rb -0.9393 2.9676 'International Tables Vol C Tables 4.2.6.8 and 6.1.1.4'

loop_
_geom_angle_atom_site_label_1
_geom_angle_atom_site_label_2
_geom_angle_atom_site_label_3
_geom_angle_site_symmetry_1
_geom_angle_site_symmetry_3
_geom_angle
_geom_angle_publ_flag
O1 Sc O2 . . 176.86(9) no
O1 Sc O3 . . 89.31(8) no
O2 Sc O3 . . 87.58(8) no
O1 Sc O4 . . 89.78(9) no
O2 Sc O4 . . 89.45(8) no
O3 Sc O4 . . 83.36(7) no
O1 Sc O5 . . 90.71(10) no
O2 Sc O5 . . 89.62(9) no
O3 Sc O5 . . 88.72(7) no
O4 Sc O5 . . 172.05(7) no
O1 Sc O6 . . 90.88(8) no
O2 Sc O6 . . 92.13(9) no
O3 Sc O6 . . 171.30(7) no
O4 Sc O6 . . 87.94(7) no
O5 Sc O6 . . 99.98(7) no
O1 As1 O3 4_545 2_756 114.62(10) no
O1 As1 O4 4_545 . 112.87(11) no
O3 As1 O4 2_756 . 108.70(9) no
O1 As1 O7 4_545 4_546 107.17(10) no
O3 As1 O7 2_756 4_546 104.99(9) no
O4 As1 O7 . 4_546 107.99(9) no
O2 As2 O5 . 3_636 113.68(11) no
O2 As2 O6 . 4_545 116.12(10) no
O5 As2 O6 3_636 4_545 110.07(9) no
O2 As2 O7 . . 104.40(10) no
O5 As2 O7 3_636 . 104.89(9) no
O6 As2 O7 4_545 . 106.61(9) no
As1 O7 As2 4_545 . 119.62(10) yes

loop_
_geom_bond_atom_site_label_1
_geom_bond_atom_site_label_2
_geom_bond_site_symmetry_2
_geom_bond_distance
_geom_bond_publ_flag
Rb O3 . 2.9093(19) yes
Rb O4 4_545 2.925(2) yes
Rb O6 1_655 2.982(2) yes
Rb O4 . 3.140(2) yes
Rb O3 3_736 3.155(2) yes
Rb O5 3_736 3.277(2) yes
Rb O5 2_756 3.296(2) yes
Rb O2 3_736 3.308(2) yes
Rb O7 3_736 3.423(2) yes
Rb O1 4_545 3.455(3) yes
Sc O1 . 2.035(2) yes
Sc O2 . 2.081(2) yes
Sc O3 . 2.0986(18) yes
Sc O4 . 2.1029(19) yes
Sc O5 . 2.1083(19) yes
Sc O6 . 2.1148(18) yes
As1 O1 4_545 1.6366(19) yes
As1 O3 2_756 1.6619(17) yes
As1 O4 . 1.6688(19) yes
As1 O7 4_546 1.7564(17) yes
As2 O2 . 1.651(2) yes
As2 O5 3_636 1.6619(19) yes
As2 O6 4_545 1.6670(18) yes
As2 O7 . 1.7578(18) yes
